data_4134841
loop_
_publ_author_name
'Chiang, Chuan-Kuei'
'Chu, Kai-Ti'
'Lin, Chia-Chin'
'Xie, Shi-Rou'
'Liu, Yu-Chiao'
'Demeshko, Serhiy'
'Lee, Gene-Hsiang'
'Meyer, Franc'
'Tsai, Ming-Li'
'Chiang, Ming-Hsi'
'Lee, Chien-Ming'

_publ_section_title
;
 Photoinduced NO and HNO Production from Mononuclear {FeNO}<sup>6</sup>
 Complex Bearing a Pendant Thiol.
;
_journal_name_full 'Journal of the American Chemical Society'
_journal_paper_doi 10.1021/jacs.9b13837
_journal_year 2020
_chemical_formula_sum 'C49 H64 Cl2 Fe P2 S4 Si4'
_chemical_formula_weight 1082.29
_space_group_crystal_system monoclinic
_space_group_IT_number 14
_space_group_name_Hall '-P 2ybc'
_space_group_name_H-M_alt 'P 1 21/c 1'
_atom_sites_solution_hydrogens geom
_audit_creation_method SHELXL-2018/3
_cell_angle_alpha 90
_cell_angle_beta 99.7297(11)
_cell_angle_gamma 90
_cell_formula_units_Z 4
_cell_length_a 11.1747(5)
_cell_length_b 17.9172(7)
_cell_length_c 27.6759(12)
_cell_measurement_reflns_used 26247
_cell_measurement_temperature 150(2)
_cell_measurement_theta_max 30.00
_cell_measurement_theta_min 2.45
_cell_volume 5461.5(4)
_computing_cell_refinement 'Bruker SAINT'
_computing_data_collection 'Bruker APEX3'
_computing_data_reduction 'Bruker SAINT'
_computing_molecular_graphics 'Bruker SHELXTL'
_computing_publication_material 'Bruker SHELXTL'
_computing_structure_refinement 'SHELXL-2018/3 (Sheldrick, 2018)'
_computing_structure_solution 'SHELXT (Sheldrick, 2015)'
_diffrn_ambient_temperature 150(2)
_diffrn_measured_fraction_theta_full 0.999
_diffrn_measured_fraction_theta_max 0.999
_diffrn_measurement_device_type 'Bruker D8 VENTURE'
_diffrn_measurement_method '\f and \w scans'
_diffrn_radiation_type MoK\a
_diffrn_radiation_wavelength 0.71073
_diffrn_reflns_av_R_equivalents 0.0430
_diffrn_reflns_av_unetI/netI 0.0387
_diffrn_reflns_Laue_measured_fraction_full 0.999
_diffrn_reflns_Laue_measured_fraction_max 0.999
_diffrn_reflns_limit_h_max 15
_diffrn_reflns_limit_h_min -15
_diffrn_reflns_limit_k_max 25
_diffrn_reflns_limit_k_min -25
_diffrn_reflns_limit_l_max 38
_diffrn_reflns_limit_l_min -38
_diffrn_reflns_number 53871
_diffrn_reflns_point_group_measured_fraction_full 0.999
_diffrn_reflns_point_group_measured_fraction_max 0.999
_diffrn_reflns_theta_full 25.242
_diffrn_reflns_theta_max 30.000
_diffrn_reflns_theta_min 2.171
_exptl_absorpt_coefficient_mu 0.706
_exptl_absorpt_correction_T_max 0.7460
_exptl_absorpt_correction_T_min 0.6207
_exptl_absorpt_correction_type multi-scan
_exptl_absorpt_process_details 'Bruker SADABS'
_exptl_crystal_colour green
_exptl_crystal_density_diffrn 1.316
_exptl_crystal_description block
_exptl_crystal_F_000 2272
_exptl_crystal_size_max 0.263
_exptl_crystal_size_mid 0.252
_exptl_crystal_size_min 0.135
_refine_diff_density_max 1.475
_refine_diff_density_min -1.180
_refine_diff_density_rms 0.081
_refine_ls_extinction_method none
_refine_ls_goodness_of_fit_ref 1.055
_refine_ls_hydrogen_treatment constr
_refine_ls_matrix_type full
_refine_ls_number_parameters 592
_refine_ls_number_reflns 15913
_refine_ls_number_restraints 25
_refine_ls_restrained_S_all 1.076
_refine_ls_R_factor_all 0.0603
_refine_ls_R_factor_gt 0.0466
_refine_ls_shift/su_max 0.001
_refine_ls_shift/su_mean 0.000
_refine_ls_structure_factor_coef Fsqd
_refine_ls_weighting_details 'w=1/[\s^2^(Fo^2^)+(0.0493P)^2^+7.0383P] where P=(Fo^2^+2Fc^2^)/3'
_refine_ls_weighting_scheme calc
_refine_ls_wR_factor_gt 0.1147
_refine_ls_wR_factor_ref 0.1257
_reflns_Friedel_coverage 0.000
_reflns_number_gt 13057
_reflns_number_total 15913
_reflns_threshold_expression 'I > 2\s(I)'
_cod_data_source_file ja9b13837_si_005.cif
_cod_data_source_block ic19952
_cod_original_sg_symbol_H-M 'P 21/c'
_cod_database_code 4134841
_shelx_shelxl_version_number 2018/3
_shelx_space_group_comment
; 
The symmetry employed for this shelxl refinement is uniquely defined 
by the following loop, which should always be used as a source of 
symmetry information in preference to the above space-group names. 
They are only intended as comments. 
;
_shelx_estimated_absorpt_t_min 0.836
_shelx_estimated_absorpt_t_max 0.911

loop_
_space_group_symop_operation_xyz
'x, y, z'
'-x, y+1/2, -z+1/2'
'-x, -y, -z'
'x, -y-1/2, z-1/2'

loop_
_atom_site_label
_atom_site_type_symbol
_atom_site_fract_x
_atom_site_fract_y
_atom_site_fract_z
_atom_site_U_iso_or_equiv
_atom_site_adp_type
_atom_site_occupancy
_atom_site_site_symmetry_order
_atom_site_calc_flag
_atom_site_refinement_flags_posn
_atom_site_refinement_flags_adp
_atom_site_refinement_flags_occupancy
_atom_site_disorder_assembly
_atom_site_disorder_group
Fe Fe 0.23397(3) 0.48918(2) 0.74941(2) 0.01751(7) Uani 1 1 d . . . . .
S1 S 0.10711(5) 0.54975(3) 0.79117(2) 0.02341(11) Uani 1 1 d . . . . .
S2 S 0.10652(5) 0.46005(3) 0.67960(2) 0.02391(11) Uani 1 1 d . . . . .
S3 S 0.26376(5) 0.59788(3) 0.71139(2) 0.02263(11) Uani 1 1 d . . . . .
S4 S 0.36840(5) 0.49538(3) 0.81990(2) 0.02287(11) Uani 1 1 d . . . . .
P1 P 0.15859(5) 0.38644(3) 0.78026(2) 0.01818(10) Uani 1 1 d . . . . .
P2 P 0.39251(5) 0.45047(3) 0.71565(2) 0.01839(10) Uani 1 1 d . . . . .
Si1 Si 0.05977(6) 0.62552(4) 0.89802(2) 0.02468(13) Uani 1 1 d . . . . .
Si2 Si -0.14878(6) 0.43039(4) 0.59988(2) 0.03125(15) Uani 1 1 d . . . . .
Si3 Si 0.21948(7) 0.70533(4) 0.60903(2) 0.02767(14) Uani 1 1 d . . . . .
Si4 Si 0.60477(7) 0.49137(4) 0.91216(2) 0.03139(15) Uani 1 1 d . . . . .
C1 C 0.11471(19) 0.41503(12) 0.83742(7) 0.0201(4) Uani 1 1 d . . . . .
C2 C 0.1032(2) 0.36648(13) 0.87570(8) 0.0270(4) Uani 1 1 d . . . . .
H2 H 0.115525 0.314405 0.872327 0.032 Uiso 1 1 calc R U . . .
C3 C 0.0735(2) 0.39489(14) 0.91876(9) 0.0307(5) Uani 1 1 d . . . . .
H3 H 0.064284 0.362262 0.944941 0.037 Uiso 1 1 calc R U . . .
C4 C 0.0573(2) 0.47126(13) 0.92345(8) 0.0261(4) Uani 1 1 d . . . . .
H4 H 0.038718 0.489792 0.953485 0.031 Uiso 1 1 calc R U . . .
C5 C 0.06710(19) 0.52219(12) 0.88590(7) 0.0208(4) Uani 1 1 d . . . . .
C6 C 0.09460(18) 0.49201(12) 0.84182(7) 0.0189(4) Uani 1 1 d . . . . .
C7 C 0.2178(3) 0.66219(16) 0.90598(12) 0.0415(6) Uani 1 1 d . . . . .
H7A H 0.251377 0.653210 0.876008 0.062 Uiso 1 1 calc R U . . .
H7B H 0.267861 0.636735 0.933585 0.062 Uiso 1 1 calc R U . . .
H7C H 0.217239 0.715927 0.912543 0.062 Uiso 1 1 calc R U . . .
C8 C -0.0427(3) 0.67709(16) 0.84957(10) 0.0390(6) Uani 1 1 d . . . . .
H8A H -0.054413 0.728024 0.860805 0.058 Uiso 1 1 calc R U . . .
H8B H -0.121341 0.651595 0.842600 0.058 Uiso 1 1 calc R U . . .
H8C H -0.006532 0.678878 0.819708 0.058 Uiso 1 1 calc R U . . .
C9 C -0.0001(3) 0.63983(15) 0.95644(9) 0.0380(6) Uani 1 1 d . . . . .
H9A H -0.003622 0.693381 0.963284 0.057 Uiso 1 1 calc R U . . .
H9B H 0.053632 0.615192 0.983384 0.057 Uiso 1 1 calc R U . . .
H9C H -0.081780 0.618431 0.953282 0.057 Uiso 1 1 calc R U . . .
C10 C 0.02151(19) 0.35957(12) 0.73977(7) 0.0209(4) Uani 1 1 d . . . . .
C11 C -0.0607(2) 0.30716(13) 0.75226(8) 0.0263(4) Uani 1 1 d . . . . .
H11 H -0.045151 0.282850 0.783190 0.032 Uiso 1 1 calc R U . . .
C12 C -0.1648(2) 0.29091(14) 0.71930(9) 0.0304(5) Uani 1 1 d . . . . .
H12 H -0.221037 0.255101 0.727293 0.036 Uiso 1 1 calc R U . . .
C13 C -0.1864(2) 0.32745(14) 0.67439(9) 0.0284(5) Uani 1 1 d . . . . .
H13 H -0.258944 0.316280 0.652345 0.034 Uiso 1 1 calc R U . . .
C14 C -0.1069(2) 0.37962(13) 0.66012(8) 0.0239(4) Uani 1 1 d . . . . .
C15 C 0.00068(19) 0.39488(12) 0.69409(7) 0.0212(4) Uani 1 1 d . . . . .
C16 C -0.1821(3) 0.52967(18) 0.61294(14) 0.0541(9) Uani 1 1 d . . . . .
H16A H -0.115049 0.550263 0.636594 0.081 Uiso 1 1 calc R U . . .
H16B H -0.257385 0.532318 0.626596 0.081 Uiso 1 1 calc R U . . .
H16C H -0.191375 0.558603 0.582479 0.081 Uiso 1 1 calc R U . . .
C17 C -0.2907(2) 0.38855(17) 0.56502(10) 0.0387(6) Uani 1 1 d . . . . .
H17A H -0.317045 0.417395 0.535023 0.058 Uiso 1 1 calc R U . . .
H17B H -0.354486 0.389472 0.585334 0.058 Uiso 1 1 calc R U . . .
H17C H -0.274928 0.336837 0.556411 0.058 Uiso 1 1 calc R U . . .
C18 C -0.0300(3) 0.4214(3) 0.56051(11) 0.0604(10) Uani 1 1 d . . . . .
H18A H -0.010062 0.368566 0.557240 0.091 Uiso 1 1 calc R U . . .
H18B H 0.043002 0.448564 0.575539 0.091 Uiso 1 1 calc R U . . .
H18C H -0.060319 0.442309 0.528034 0.091 Uiso 1 1 calc R U . . .
C19 C 0.24339(19) 0.30061(12) 0.79424(8) 0.0217(4) Uani 1 1 d . . . . .
C20 C 0.2182(2) 0.23834(13) 0.76458(9) 0.0315(5) Uani 1 1 d . . . . .
H20 H 0.157296 0.240652 0.736170 0.038 Uiso 1 1 calc R U . . .
C21 C 0.2823(3) 0.17239(14) 0.77643(11) 0.0404(6) Uani 1 1 d . . . . .
H21 H 0.264822 0.129819 0.755993 0.048 Uiso 1 1 calc R U . . .
C22 C 0.3704(2) 0.16830(14) 0.81730(11) 0.0364(6) Uani 1 1 d . . . . .
H22 H 0.412449 0.122768 0.825551 0.044 Uiso 1 1 calc R U . . .
C23 C 0.3978(2) 0.23060(15) 0.84646(10) 0.0345(5) Uani 1 1 d . . . . .
H23 H 0.459940 0.228143 0.874466 0.041 Uiso 1 1 calc R U . . .
C24 C 0.3350(2) 0.29671(14) 0.83498(9) 0.0291(5) Uani 1 1 d . . . . .
H24 H 0.354566 0.339507 0.855019 0.035 Uiso 1 1 calc R U . . .
C25 C 0.39373(19) 0.50534(12) 0.66123(7) 0.0207(4) Uani 1 1 d . . . . .
C26 C 0.4529(2) 0.48510(13) 0.62297(8) 0.0267(4) Uani 1 1 d . . . . .
H26 H 0.495960 0.439231 0.624233 0.032 Uiso 1 1 calc R U . . .
C27 C 0.4489(2) 0.53202(14) 0.58293(9) 0.0307(5) Uani 1 1 d . . . . .
H27 H 0.491281 0.519386 0.557056 0.037 Uiso 1 1 calc R U . . .
C28 C 0.3824(2) 0.59765(13) 0.58104(8) 0.0275(5) Uani 1 1 d . . . . .
H28 H 0.378871 0.628768 0.553041 0.033 Uiso 1 1 calc R U . . .
C29 C 0.3203(2) 0.62016(12) 0.61831(8) 0.0221(4) Uani 1 1 d . . . . .
C30 C 0.32962(19) 0.57324(11) 0.65982(7) 0.0195(4) Uani 1 1 d . . . . .
C31 C 0.2689(3) 0.77943(13) 0.65500(9) 0.0340(5) Uani 1 1 d . . . . .
H31A H 0.210309 0.820582 0.650358 0.051 Uiso 1 1 calc R U . . .
H31B H 0.349040 0.797955 0.650829 0.051 Uiso 1 1 calc R U . . .
H31C H 0.273437 0.758862 0.688071 0.051 Uiso 1 1 calc R U . . .
C32 C 0.0600(3) 0.67665(17) 0.60987(13) 0.0480(7) Uani 1 1 d . . . . .
H32A H 0.050249 0.664750 0.643544 0.072 Uiso 1 1 calc R U . . .
H32B H 0.040623 0.632534 0.589092 0.072 Uiso 1 1 calc R U . . .
H32C H 0.005148 0.717544 0.597416 0.072 Uiso 1 1 calc R U . . .
C33 C 0.2279(4) 0.74383(17) 0.54700(10) 0.0494(8) Uani 1 1 d . . . . .
H33A H 0.176681 0.788386 0.541164 0.074 Uiso 1 1 calc R U . . .
H33B H 0.199419 0.706167 0.522015 0.074 Uiso 1 1 calc R U . . .
H33C H 0.312175 0.757126 0.545256 0.074 Uiso 1 1 calc R U . . .
C34 C 0.53051(19) 0.46965(11) 0.75829(8) 0.0211(4) Uani 1 1 d . . . . .
C35 C 0.6467(2) 0.46634(13) 0.74605(9) 0.0259(4) Uani 1 1 d . . . . .
H35 H 0.656651 0.458211 0.713034 0.031 Uiso 1 1 calc R U . . .
C36 C 0.7472(2) 0.47500(13) 0.78235(10) 0.0297(5) Uani 1 1 d . . . . .
H36 H 0.826484 0.475041 0.774269 0.036 Uiso 1 1 calc R U . . .
C37 C 0.7312(2) 0.48361(13) 0.83066(9) 0.0286(5) Uani 1 1 d . . . . .
H37 H 0.801309 0.487770 0.855264 0.034 Uiso 1 1 calc R U . . .
C38 C 0.6170(2) 0.48648(12) 0.84501(8) 0.0238(4) Uani 1 1 d . . . . .
C39 C 0.51515(19) 0.48193(11) 0.80671(8) 0.0206(4) Uani 1 1 d . . . . .
C40 C 0.5550(4) 0.5847(2) 0.92972(12) 0.0661(11) Uani 1 1 d . . . . .
H40A H 0.479770 0.598628 0.907962 0.099 Uiso 1 1 calc R U . . .
H40B H 0.618226 0.621505 0.926803 0.099 Uiso 1 1 calc R U . . .
H40C H 0.540640 0.583275 0.963672 0.099 Uiso 1 1 calc R U . . .
C41 C 0.5042(3) 0.4171(2) 0.92987(11) 0.0600(10) Uani 1 1 d . . . . .
H41A H 0.525022 0.407778 0.965184 0.090 Uiso 1 1 calc R U . . .
H41B H 0.515326 0.371193 0.911913 0.090 Uiso 1 1 calc R U . . .
H41C H 0.419424 0.433275 0.921852 0.090 Uiso 1 1 calc R U . . .
C42 C 0.7574(3) 0.4724(2) 0.94832(12) 0.0565(9) Uani 1 1 d . . . . .
H42A H 0.813408 0.512270 0.942578 0.085 Uiso 1 1 calc R U . . .
H42B H 0.787361 0.424491 0.938198 0.085 Uiso 1 1 calc R U . . .
H42C H 0.751892 0.470550 0.983267 0.085 Uiso 1 1 calc R U . . .
C43 C 0.4090(2) 0.35418(12) 0.69791(8) 0.0229(4) Uani 1 1 d . . . . .
C44 C 0.4890(2) 0.30684(13) 0.72750(9) 0.0279(5) Uani 1 1 d . . . . .
H44 H 0.536875 0.325597 0.756623 0.034 Uiso 1 1 calc R U . . .
C45 C 0.4994(3) 0.23237(14) 0.71470(10) 0.0356(5) Uani 1 1 d . . . . .
H45 H 0.554547 0.200345 0.734808 0.043 Uiso 1 1 calc R U . . .
C46 C 0.4287(3) 0.20527(14) 0.67238(11) 0.0419(6) Uani 1 1 d . . . . .
H46 H 0.435065 0.154347 0.663581 0.050 Uiso 1 1 calc R U . . .
C47 C 0.3488(3) 0.25186(15) 0.64281(10) 0.0399(6) Uani 1 1 d . . . . .
H47 H 0.301321 0.232900 0.613676 0.048 Uiso 1 1 calc R U . . .
C48 C 0.3377(2) 0.32622(13) 0.65556(9) 0.0301(5) Uani 1 1 d . . . . .
H48 H 0.281885 0.357880 0.635508 0.036 Uiso 1 1 calc R U . . .
C49 C -0.3072(7) 0.7970(9) 1.0340(4) 0.132(4) Uani 0.5590(18) 1 d D U P A 1
H49A H -0.307811 0.845680 1.050881 0.159 Uiso 0.5590(18) 1 calc R U P A 1
H49B H -0.289433 0.757573 1.059208 0.159 Uiso 0.5590(18) 1 calc R U P A 1
Cl1 Cl -0.4525(2) 0.78045(18) 0.99734(10) 0.0983(7) Uani 0.5590(18) 1 d D U P A 1
Cl2 Cl -0.1965(2) 0.7973(2) 0.99753(10) 0.1152(8) Uani 0.5590(18) 1 d D U P A 1
C49' C -0.4025(18) 0.8133(9) 1.0143(12) 0.132(4) Uani 0.2583(17) 1 d D . P B 2
H49C H -0.479692 0.797629 0.993723 0.159 Uiso 0.2583(17) 1 calc R U P B 2
H49D H -0.419738 0.829576 1.046582 0.159 Uiso 0.2583(17) 1 calc R U P B 2
Cl1' Cl -0.3367(5) 0.8852(4) 0.9862(2) 0.0983(7) Uani 0.2583(17) 1 d D . P B 2
Cl2' Cl -0.2955(6) 0.7374(5) 1.0216(2) 0.1152(8) Uani 0.2583(17) 1 d D . P B 2
C49" C -0.3881(13) 0.8329(13) 0.9912(16) 0.132(4) Uani 0.1827(18) 1 d D . P C 3
H49E H -0.440423 0.831235 0.958567 0.159 Uiso 0.1827(18) 1 calc R U P C 3
H49F H -0.424180 0.867860 1.012456 0.159 Uiso 0.1827(18) 1 calc R U P C 3
Cl1" Cl -0.2380(7) 0.8603(6) 0.9862(3) 0.0983(7) Uani 0.1827(18) 1 d D . P C 3
Cl2" Cl -0.3704(9) 0.7415(7) 1.0182(3) 0.1152(8) Uani 0.1827(18) 1 d D . P C 3

loop_
_atom_site_aniso_label
_atom_site_aniso_U_11
_atom_site_aniso_U_22
_atom_site_aniso_U_33
_atom_site_aniso_U_23
_atom_site_aniso_U_13
_atom_site_aniso_U_12
Fe 0.01860(14) 0.01991(14) 0.01388(13) -0.00017(10) 0.00233(10) 0.00015(10)
S1 0.0283(3) 0.0251(2) 0.0179(2) 0.00390(18) 0.00697(19) 0.0070(2)
S2 0.0231(2) 0.0321(3) 0.0153(2) 0.00180(19) -0.00027(18) -0.0035(2)
S3 0.0317(3) 0.0188(2) 0.0188(2) -0.00090(17) 0.00847(19) 0.00156(19)
S4 0.0198(2) 0.0327(3) 0.0157(2) -0.00192(19) 0.00180(18) -0.0023(2)
P1 0.0197(2) 0.0196(2) 0.0148(2) -0.00092(18) 0.00180(18) -0.00008(18)
P2 0.0203(2) 0.0190(2) 0.0161(2) 0.00083(18) 0.00345(18) 0.00217(18)
Si1 0.0302(3) 0.0244(3) 0.0192(3) 0.0001(2) 0.0038(2) 0.0052(2)
Si2 0.0273(3) 0.0417(4) 0.0220(3) -0.0006(3) -0.0038(2) 0.0029(3)
Si3 0.0373(4) 0.0213(3) 0.0228(3) 0.0005(2) 0.0007(3) 0.0060(2)
Si4 0.0316(3) 0.0377(4) 0.0217(3) 0.0028(3) -0.0045(3) -0.0065(3)
C1 0.0216(9) 0.0234(9) 0.0156(9) -0.0010(7) 0.0041(7) -0.0024(7)
C2 0.0358(12) 0.0235(10) 0.0232(10) 0.0004(8) 0.0094(9) -0.0027(9)
C3 0.0442(14) 0.0292(11) 0.0215(10) 0.0028(9) 0.0134(10) -0.0026(10)
C4 0.0318(11) 0.0308(11) 0.0173(9) -0.0015(8) 0.0088(8) -0.0008(9)
C5 0.0208(9) 0.0248(10) 0.0167(9) -0.0007(7) 0.0029(7) -0.0003(8)
C6 0.0179(9) 0.0241(9) 0.0145(8) 0.0008(7) 0.0024(7) -0.0005(7)
C7 0.0397(15) 0.0346(13) 0.0487(16) -0.0001(12) 0.0030(12) -0.0056(11)
C8 0.0462(15) 0.0408(14) 0.0300(12) 0.0058(11) 0.0064(11) 0.0208(12)
C9 0.0566(17) 0.0340(13) 0.0251(11) -0.0055(10) 0.0120(11) 0.0056(12)
C10 0.0195(9) 0.0243(10) 0.0180(9) -0.0031(7) 0.0010(7) -0.0001(7)
C11 0.0260(11) 0.0293(11) 0.0238(10) -0.0013(8) 0.0046(8) -0.0043(9)
C12 0.0257(11) 0.0333(12) 0.0320(12) -0.0041(9) 0.0046(9) -0.0074(9)
C13 0.0219(10) 0.0334(12) 0.0284(11) -0.0090(9) 0.0002(8) -0.0018(9)
C14 0.0215(10) 0.0282(10) 0.0207(10) -0.0058(8) -0.0001(8) 0.0027(8)
C15 0.0210(9) 0.0244(10) 0.0184(9) -0.0042(7) 0.0039(7) 0.0003(8)
C16 0.0463(18) 0.0406(16) 0.067(2) 0.0039(15) -0.0149(16) 0.0014(13)
C17 0.0353(13) 0.0483(15) 0.0273(12) -0.0082(11) -0.0100(10) 0.0064(11)
C18 0.0423(17) 0.115(3) 0.0238(13) 0.0023(16) 0.0051(12) -0.0025(19)
C19 0.0235(10) 0.0203(9) 0.0215(9) 0.0011(7) 0.0041(8) -0.0001(8)
C20 0.0356(13) 0.0251(11) 0.0307(12) -0.0044(9) -0.0029(10) 0.0031(9)
C21 0.0471(16) 0.0229(11) 0.0482(16) -0.0058(11) -0.0003(13) 0.0036(11)
C22 0.0368(13) 0.0246(11) 0.0476(15) 0.0083(10) 0.0067(11) 0.0076(10)
C23 0.0320(12) 0.0348(13) 0.0344(13) 0.0067(10) -0.0014(10) 0.0054(10)
C24 0.0293(11) 0.0291(11) 0.0268(11) -0.0010(9) -0.0015(9) 0.0018(9)
C25 0.0221(10) 0.0228(9) 0.0175(9) 0.0012(7) 0.0045(7) 0.0016(8)
C26 0.0312(11) 0.0273(11) 0.0238(10) 0.0024(8) 0.0110(9) 0.0078(9)
C27 0.0396(13) 0.0321(12) 0.0236(11) 0.0026(9) 0.0146(10) 0.0079(10)
C28 0.0372(12) 0.0292(11) 0.0167(9) 0.0037(8) 0.0066(9) 0.0031(9)
C29 0.0269(10) 0.0208(9) 0.0181(9) 0.0006(7) 0.0024(8) 0.0018(8)
C30 0.0217(9) 0.0201(9) 0.0168(9) -0.0012(7) 0.0034(7) -0.0002(7)
C31 0.0481(15) 0.0234(11) 0.0314(12) -0.0049(9) 0.0094(11) -0.0005(10)
C32 0.0345(14) 0.0395(15) 0.066(2) -0.0038(14) -0.0037(14) 0.0079(12)
C33 0.084(2) 0.0358(14) 0.0269(13) 0.0068(11) 0.0038(14) 0.0206(15)
C34 0.0214(10) 0.0195(9) 0.0217(10) 0.0027(7) 0.0020(8) 0.0024(7)
C35 0.0241(10) 0.0254(10) 0.0291(11) 0.0016(8) 0.0069(9) 0.0042(8)
C36 0.0203(10) 0.0292(11) 0.0392(13) 0.0033(9) 0.0041(9) 0.0022(8)
C37 0.0203(10) 0.0268(11) 0.0360(12) 0.0014(9) -0.0029(9) -0.0011(8)
C38 0.0233(10) 0.0218(9) 0.0240(10) 0.0025(8) -0.0025(8) -0.0007(8)
C39 0.0197(9) 0.0182(9) 0.0231(10) 0.0025(7) 0.0013(7) -0.0005(7)
C40 0.102(3) 0.066(2) 0.0315(16) -0.0064(15) 0.0155(18) 0.020(2)
C41 0.063(2) 0.088(3) 0.0250(13) 0.0144(15) -0.0046(13) -0.0377(19)
C42 0.0471(18) 0.079(2) 0.0357(16) 0.0058(16) -0.0145(13) -0.0028(17)
C43 0.0267(10) 0.0200(9) 0.0230(10) -0.0001(8) 0.0070(8) 0.0012(8)
C44 0.0313(11) 0.0231(10) 0.0288(11) 0.0022(8) 0.0035(9) 0.0029(9)
C45 0.0399(14) 0.0238(11) 0.0424(14) 0.0050(10) 0.0053(11) 0.0067(10)
C46 0.0568(18) 0.0221(11) 0.0472(16) -0.0051(10) 0.0098(13) 0.0034(11)
C47 0.0509(16) 0.0302(12) 0.0366(14) -0.0107(10) 0.0020(12) -0.0005(11)
C48 0.0352(12) 0.0266(11) 0.0272(11) -0.0034(9) 0.0012(9) 0.0026(9)
C49 0.132(4) 0.135(4) 0.130(4) -0.003(2) 0.021(2) -0.001(2)
Cl1 0.0730(11) 0.1319(17) 0.0913(13) -0.0180(12) 0.0174(10) 0.0033(12)
Cl2 0.0708(12) 0.180(2) 0.0936(14) -0.0208(15) 0.0091(11) 0.0049(15)
C49' 0.132(4) 0.135(4) 0.130(4) -0.003(2) 0.021(2) -0.001(2)
Cl1' 0.0730(11) 0.1319(17) 0.0913(13) -0.0180(12) 0.0174(10) 0.0033(12)
Cl2' 0.0708(12) 0.180(2) 0.0936(14) -0.0208(15) 0.0091(11) 0.0049(15)
C49" 0.132(4) 0.135(4) 0.130(4) -0.003(2) 0.021(2) -0.001(2)
Cl1" 0.0730(11) 0.1319(17) 0.0913(13) -0.0180(12) 0.0174(10) 0.0033(12)
Cl2" 0.0708(12) 0.180(2) 0.0936(14) -0.0208(15) 0.0091(11) 0.0049(15)

loop_
_atom_type_symbol
_atom_type_description
_atom_type_scat_dispersion_real
_atom_type_scat_dispersion_imag
_atom_type_scat_source
C C 0.0033 0.0016 'International Tables Vol C Tables 4.2.6.8 and 6.1.1.4'
H H 0.0000 0.0000 'International Tables Vol C Tables 4.2.6.8 and 6.1.1.4'
Si Si 0.0817 0.0704 'International Tables Vol C Tables 4.2.6.8 and 6.1.1.4'
P P 0.1023 0.0942 'International Tables Vol C Tables 4.2.6.8 and 6.1.1.4'
S S 0.1246 0.1234 'International Tables Vol C Tables 4.2.6.8 and 6.1.1.4'
Cl Cl 0.1484 0.1585 'International Tables Vol C Tables 4.2.6.8 and 6.1.1.4'
Fe Fe 0.3463 0.8444 'International Tables Vol C Tables 4.2.6.8 and 6.1.1.4'

loop_
_geom_angle_atom_site_label_1
_geom_angle_atom_site_label_2
_geom_angle_atom_site_label_3
_geom_angle
_geom_angle_site_symmetry_1
_geom_angle_site_symmetry_3
_geom_angle_publ_flag
P2 Fe P1 106.08(2) . . ?
P2 Fe S1 165.99(3) . . ?
P1 Fe S1 83.75(2) . . ?
P2 Fe S4 85.31(2) . . ?
P1 Fe S4 87.10(2) . . ?
S1 Fe S4 85.26(2) . . ?
P2 Fe S2 90.03(2) . . ?
P1 Fe S2 85.02(2) . . ?
S1 Fe S2 100.93(2) . . ?
S4 Fe S2 169.37(3) . . ?
P2 Fe S3 83.35(2) . . ?
P1 Fe S3 166.64(2) . . ?
S1 Fe S3 88.78(2) . . ?
S4 Fe S3 103.35(2) . . ?
S2 Fe S3 85.54(2) . . ?
C6 S1 Fe 105.43(7) . . ?
C15 S2 Fe 108.06(7) . . ?
C30 S3 Fe 105.91(7) . . ?
C39 S4 Fe 108.82(7) . . ?
C10 P1 C1 106.96(10) . . ?
C10 P1 C19 105.34(10) . . ?
C1 P1 C19 105.24(10) . . ?
C10 P1 Fe 108.39(7) . . ?
C1 P1 Fe 105.92(7) . . ?
C19 P1 Fe 123.96(7) . . ?
C25 P2 C34 108.40(10) . . ?
C25 P2 C43 106.14(10) . . ?
C34 P2 C43 104.08(10) . . ?
C25 P2 Fe 107.28(7) . . ?
C34 P2 Fe 108.36(7) . . ?
C43 P2 Fe 121.99(8) . . ?
C8 Si1 C7 111.53(14) . . ?
C8 Si1 C9 106.81(13) . . ?
C7 Si1 C9 108.68(14) . . ?
C8 Si1 C5 113.60(12) . . ?
C7 Si1 C5 107.38(12) . . ?
C9 Si1 C5 108.73(11) . . ?
C18 Si2 C16 112.4(2) . . ?
C18 Si2 C17 106.86(15) . . ?
C16 Si2 C17 107.64(14) . . ?
C18 Si2 C14 112.36(14) . . ?
C16 Si2 C14 108.44(14) . . ?
C17 Si2 C14 108.96(12) . . ?
C31 Si3 C32 111.34(14) . . ?
C31 Si3 C33 108.08(13) . . ?
C32 Si3 C33 108.13(17) . . ?
C31 Si3 C29 112.52(11) . . ?
C32 Si3 C29 109.04(12) . . ?
C33 Si3 C29 107.56(12) . . ?
C40 Si4 C42 108.22(19) . . ?
C40 Si4 C41 110.8(2) . . ?
C42 Si4 C41 105.54(17) . . ?
C40 Si4 C38 112.01(13) . . ?
C42 Si4 C38 108.02(14) . . ?
C41 Si4 C38 111.94(13) . . ?
C2 C1 C6 120.66(19) . . ?
C2 C1 P1 124.20(17) . . ?
C6 C1 P1 115.13(15) . . ?
C3 C2 C1 119.4(2) . . ?
C2 C3 C4 119.7(2) . . ?
C3 C4 C5 123.0(2) . . ?
C4 C5 C6 116.50(19) . . ?
C4 C5 Si1 119.76(16) . . ?
C6 C5 Si1 123.42(16) . . ?
C1 C6 C5 120.71(18) . . ?
C1 C6 S1 118.07(15) . . ?
C5 C6 S1 121.21(16) . . ?
C11 C10 C15 120.80(19) . . ?
C11 C10 P1 123.40(16) . . ?
C15 C10 P1 115.80(16) . . ?
C12 C11 C10 119.6(2) . . ?
C11 C12 C13 119.4(2) . . ?
C12 C13 C14 123.2(2) . . ?
C13 C14 C15 116.8(2) . . ?
C13 C14 Si2 119.96(17) . . ?
C15 C14 Si2 123.17(17) . . ?
C10 C15 C14 120.3(2) . . ?
C10 C15 S2 119.47(16) . . ?
C14 C15 S2 120.25(17) . . ?
C20 C19 C24 119.2(2) . . ?
C20 C19 P1 120.67(17) . . ?
C24 C19 P1 120.15(17) . . ?
C19 C20 C21 119.9(2) . . ?
C22 C21 C20 120.6(2) . . ?
C21 C22 C23 119.8(2) . . ?
C22 C23 C24 120.2(2) . . ?
C23 C24 C19 120.3(2) . . ?
C26 C25 C30 120.67(19) . . ?
C26 C25 P2 124.56(17) . . ?
C30 C25 P2 114.76(15) . . ?
C27 C26 C25 119.8(2) . . ?
C26 C27 C28 119.3(2) . . ?
C27 C28 C29 123.2(2) . . ?
C28 C29 C30 116.82(19) . . ?
C28 C29 Si3 119.50(16) . . ?
C30 C29 Si3 123.47(16) . . ?
C25 C30 C29 120.22(19) . . ?
C25 C30 S3 118.18(15) . . ?
C29 C30 S3 121.60(16) . . ?
C39 C34 C35 120.6(2) . . ?
C39 C34 P2 115.23(16) . . ?
C35 C34 P2 123.94(17) . . ?
C36 C35 C34 119.5(2) . . ?
C35 C36 C37 119.5(2) . . ?
C36 C37 C38 123.3(2) . . ?
C37 C38 C39 116.1(2) . . ?
C37 C38 Si4 120.12(17) . . ?
C39 C38 Si4 123.71(17) . . ?
C34 C39 C38 120.8(2) . . ?
C34 C39 S4 119.43(16) . . ?
C38 C39 S4 119.72(17) . . ?
C44 C43 C48 119.6(2) . . ?
C44 C43 P2 120.32(17) . . ?
C48 C43 P2 120.03(17) . . ?
C45 C44 C43 120.5(2) . . ?
C46 C45 C44 119.4(2) . . ?
C47 C46 C45 120.5(2) . . ?
C46 C47 C48 120.3(2) . . ?
C47 C48 C43 119.7(2) . . ?
Cl2 C49 Cl1 110.0(5) . . ?
Cl1' C49' Cl2' 106.7(8) . . ?
Cl1" C49" Cl2" 104.2(10) . . ?

loop_
_geom_bond_atom_site_label_1
_geom_bond_atom_site_label_2
_geom_bond_distance
_geom_bond_site_symmetry_2
_geom_bond_publ_flag
Fe P2 2.2478(6) . ?
Fe P1 2.2519(6) . ?
Fe S1 2.2532(6) . ?
Fe S4 2.2548(6) . ?
Fe S2 2.2590(6) . ?
Fe S3 2.2649(6) . ?
S1 C6 1.767(2) . ?
S2 C15 1.756(2) . ?
S3 C30 1.769(2) . ?
S4 C39 1.756(2) . ?
P1 C10 1.804(2) . ?
P1 C1 1.808(2) . ?
P1 C19 1.813(2) . ?
P2 C25 1.801(2) . ?
P2 C34 1.809(2) . ?
P2 C43 1.812(2) . ?
Si1 C8 1.856(3) . ?
Si1 C7 1.862(3) . ?
Si1 C9 1.869(3) . ?
Si1 C5 1.886(2) . ?
Si2 C18 1.861(3) . ?
Si2 C16 1.865(3) . ?
Si2 C17 1.868(3) . ?
Si2 C14 1.887(2) . ?
Si3 C31 1.857(3) . ?
Si3 C32 1.858(3) . ?
Si3 C33 1.868(3) . ?
Si3 C29 1.888(2) . ?
Si4 C40 1.853(4) . ?
Si4 C42 1.857(3) . ?
Si4 C41 1.859(3) . ?
Si4 C38 1.888(2) . ?
C1 C2 1.393(3) . ?
C1 C6 1.406(3) . ?
C2 C3 1.387(3) . ?
C3 C4 1.389(3) . ?
C4 C5 1.401(3) . ?
C5 C6 1.415(3) . ?
C10 C11 1.397(3) . ?
C10 C15 1.398(3) . ?
C11 C12 1.382(3) . ?
C12 C13 1.389(4) . ?
C13 C14 1.392(3) . ?
C14 C15 1.422(3) . ?
C19 C20 1.386(3) . ?
C19 C24 1.391(3) . ?
C20 C21 1.392(3) . ?
C21 C22 1.370(4) . ?
C22 C23 1.381(4) . ?
C23 C24 1.386(3) . ?
C25 C26 1.388(3) . ?
C25 C30 1.409(3) . ?
C26 C27 1.386(3) . ?
C27 C28 1.388(3) . ?
C28 C29 1.396(3) . ?
C29 C30 1.413(3) . ?
C34 C39 1.397(3) . ?
C34 C35 1.398(3) . ?
C35 C36 1.383(3) . ?
C36 C37 1.387(4) . ?
C37 C38 1.400(3) . ?
C38 C39 1.420(3) . ?
C43 C44 1.394(3) . ?
C43 C48 1.394(3) . ?
C44 C45 1.390(3) . ?
C45 C46 1.386(4) . ?
C46 C47 1.384(4) . ?
C47 C48 1.389(3) . ?
C49 Cl2 1.723(8) . ?
C49 Cl1 1.788(8) . ?
C49' Cl1' 1.731(10) . ?
C49' Cl2' 1.800(10) . ?
C49" Cl1" 1.775(10) . ?
C49" Cl2" 1.798(10) . ?
